data_2211810
loop_
_publ_author_name
'Hao, Lu-Jiang'
'Liu, Tian-Tian'

_publ_section_title
;
 Poly[bis(\m~3~-pyridine-2-carboxylato)iron(II)]
;
_journal_coeditor_code FI2015
_journal_issue 1
_journal_name_full 'Acta Crystallographica Section E'
_journal_page_first m263
_journal_page_last m264
_journal_paper_doi 10.1107/S1600536806053888
_journal_volume 63
_journal_year 2007
_chemical_formula_iupac '[Fe (C6 H4 N1 O2)2]'
_chemical_formula_moiety 'C12 H8 Fe N2 O4'
_chemical_formula_sum 'C12 H8 Fe N2 O4'
_chemical_formula_weight 300.05
_chemical_name_systematic
;
Poly[bis(\m~3~-pyridine-2-carboxylato)iron(II)]
;
_space_group_IT_number 14
_symmetry_cell_setting monoclinic
_symmetry_space_group_name_Hall '-P 2ybc'
_symmetry_space_group_name_H-M 'P 1 21/c 1'
_atom_sites_solution_hydrogens difmap
_atom_sites_solution_primary direct
_atom_sites_solution_secondary difmap
_audit_creation_method SHELXL-97
_cell_angle_alpha 90.00
_cell_angle_beta 108.0000(10)
_cell_angle_gamma 90.00
_cell_formula_units_Z 4
_cell_length_a 10.221(4)
_cell_length_b 10.912(4)
_cell_length_c 10.221(4)
_cell_measurement_reflns_used 1899
_cell_measurement_temperature 298(2)
_cell_measurement_theta_max 25.01
_cell_measurement_theta_min 1.83
_cell_volume 1084.2(7)
_computing_cell_refinement SMART
_computing_data_collection 'SMART (Bruker, 1998)'
_computing_data_reduction 'SAINT (Bruker, 1999)'
_computing_molecular_graphics 'SHELXTL (Bruker, 1999)'
_computing_publication_material SHELXTL
_computing_structure_refinement 'SHELXL97 (Sheldrick, 1997)'
_computing_structure_solution 'SHELXS97 (Sheldrick, 1997)'
_diffrn_ambient_temperature 298(2)
_diffrn_measured_fraction_theta_full 0.995
_diffrn_measured_fraction_theta_max 0.995
_diffrn_measurement_device_type 'Bruker SMART CCD'
_diffrn_measurement_method '\f and \w'
_diffrn_radiation_monochromator graphite
_diffrn_radiation_source 'fine-focus sealed tube'
_diffrn_radiation_type MoK\a
_diffrn_radiation_wavelength 0.71073
_diffrn_reflns_av_R_equivalents 0.023
_diffrn_reflns_av_sigmaI/netI 0.024
_diffrn_reflns_limit_h_max 12
_diffrn_reflns_limit_h_min -10
_diffrn_reflns_limit_k_max 12
_diffrn_reflns_limit_k_min -12
_diffrn_reflns_limit_l_max 9
_diffrn_reflns_limit_l_min -12
_diffrn_reflns_number 5317
_diffrn_reflns_theta_full 25.01
_diffrn_reflns_theta_max 25.01
_diffrn_reflns_theta_min 2.10
_diffrn_standards_number 0
_exptl_absorpt_coefficient_mu 1.403
_exptl_absorpt_correction_type none
_exptl_crystal_colour red
_exptl_crystal_density_diffrn 1.838
_exptl_crystal_density_method 'not measured'
_exptl_crystal_description block
_exptl_crystal_F_000 608
_exptl_crystal_size_max 0.30
_exptl_crystal_size_mid 0.30
_exptl_crystal_size_min 0.30
_refine_diff_density_max 0.642
_refine_diff_density_min -0.738
_refine_ls_extinction_coef 0.009(2)
_refine_ls_extinction_expression Fc^*^=kFc[1+0.001xFc^2^\l^3^/sin(2\q)]^-1/4^
_refine_ls_extinction_method SHELXL97
_refine_ls_goodness_of_fit_ref 1.00
_refine_ls_hydrogen_treatment constr
_refine_ls_matrix_type full
_refine_ls_number_parameters 173
_refine_ls_number_reflns 1899
_refine_ls_number_restraints 0
_refine_ls_restrained_S_all 1.00
_refine_ls_R_factor_all 0.039
_refine_ls_R_factor_gt 0.036
_refine_ls_shift/su_max 0.001
_refine_ls_shift/su_mean 0.000
_refine_ls_structure_factor_coef Fsqd
_refine_ls_weighting_details 'calc w=1/[\s^2^(Fo^2^)+(0.0853P)^2^+1.7322P] where P=(Fo^2^+2Fc^2^)/3'
_refine_ls_weighting_scheme calc
_refine_ls_wR_factor_gt 0.118
_refine_ls_wR_factor_ref 0.122
_reflns_number_gt 1754
_reflns_number_total 1899
_reflns_threshold_expression I>2\s(I)
_cod_data_source_file fi2015.cif
_cod_data_source_block I
_cod_original_sg_symbol_H-M 'P 21/c'
_cod_database_code 2211810
_cod_database_fobs_code 2211810

loop_
_symmetry_equiv_pos_as_xyz
'x, y, z'
'-x, y+1/2, -z+1/2'
'-x, -y, -z'
'x, -y-1/2, z-1/2'

loop_
_atom_site_type_symbol
_atom_site_label
_atom_site_fract_x
_atom_site_fract_y
_atom_site_fract_z
_atom_site_U_iso_or_equiv
_atom_site_adp_type
_atom_site_calc_flag
_atom_site_refinement_flags
_atom_site_occupancy
Fe Fe -0.01009(4) 0.63420(4) 0.40215(4) 0.0233(2) Uani d . 1
C C1 0.2578(3) 0.4840(3) 0.5410(3) 0.0218(6) Uani d . 1
C C2 0.3221(3) 0.3841(3) 0.6434(3) 0.0212(6) Uani d . 1
C C3 0.4609(3) 0.3555(3) 0.6776(3) 0.0282(7) Uani d . 1
H H3A 0.5163 0.3996 0.6373 0.034 Uiso calc R 1
C C4 0.5174(3) 0.2661(3) 0.7669(3) 0.0248(6) Uani d . 1
H H4A 0.6100 0.2457 0.7884 0.030 Uiso calc R 1
C C5 0.4334(3) 0.2076(3) 0.8237(3) 0.0332(7) Uani d . 1
H H5A 0.4689 0.1452 0.8866 0.040 Uiso calc R 1
C C6 0.2958(3) 0.2367(3) 0.7921(3) 0.0298(7) Uani d . 1
H H6A 0.2415 0.1946 0.8353 0.036 Uiso calc R 1
C C7 0.0286(3) 0.6613(3) 0.1144(3) 0.0246(6) Uani d . 1
C C8 0.1330(3) 0.6281(3) 0.0420(3) 0.0230(6) Uani d . 1
C C9 0.2373(3) 0.6760(3) -0.1197(3) 0.0313(7) Uani d . 1
H H9A 0.2451 0.7247 -0.1916 0.038 Uiso calc R 1
C C10 0.3269(4) 0.5794(3) -0.0744(4) 0.0367(8) Uani d . 1
H H10A 0.3946 0.5656 -0.1160 0.044 Uiso calc R 1
C C11 0.3201(3) 0.5048(3) 0.0271(3) 0.0310(7) Uani d . 1
H H11A 0.3797 0.4389 0.0559 0.037 Uiso calc R 1
C C12 0.2219(4) 0.5311(3) 0.0851(4) 0.0362(8) Uani d . 1
H H12A 0.2137 0.4820 0.1565 0.043 Uiso calc R 1
N N1 0.2386(3) 0.3241(2) 0.7006(3) 0.0230(5) Uani d . 1
N N2 0.1391(3) 0.7009(2) -0.0616(3) 0.0250(6) Uani d . 1
O O1 0.1331(2) 0.50902(19) 0.5335(2) 0.0260(5) Uani d . 1
O O2 0.3255(2) 0.5338(2) 0.4750(2) 0.0338(6) Uani d . 1
O O3 0.0248(2) 0.5941(2) 0.2128(2) 0.0318(5) Uani d . 1
O O4 -0.0412(2) 0.7560(2) 0.0730(2) 0.0313(5) Uani d . 1

loop_
_atom_site_aniso_label
_atom_site_aniso_U_11
_atom_site_aniso_U_22
_atom_site_aniso_U_33
_atom_site_aniso_U_12
_atom_site_aniso_U_13
_atom_site_aniso_U_23
Fe 0.0210(3) 0.0253(3) 0.0252(3) -0.00095(15) 0.0096(2) 0.00319(15)
C1 0.0184(13) 0.0244(14) 0.0227(14) -0.0045(11) 0.0067(11) -0.0018(11)
C2 0.0201(14) 0.0231(14) 0.0211(14) -0.0018(11) 0.0073(11) -0.0014(11)
C3 0.0215(15) 0.0340(18) 0.0305(16) 0.0022(12) 0.0100(13) 0.0032(13)
C4 0.0150(13) 0.0325(16) 0.0262(15) 0.0076(12) 0.0054(11) 0.0069(12)
C5 0.0327(17) 0.0349(17) 0.0303(17) 0.0093(14) 0.0073(13) 0.0094(14)
C6 0.0317(16) 0.0320(17) 0.0285(16) 0.0014(13) 0.0132(13) 0.0075(13)
C7 0.0218(14) 0.0317(16) 0.0209(14) -0.0050(13) 0.0076(11) -0.0022(12)
C8 0.0228(15) 0.0262(15) 0.0206(14) -0.0011(11) 0.0075(12) -0.0026(11)
C9 0.0315(16) 0.0370(18) 0.0309(16) 0.0043(14) 0.0180(14) 0.0036(14)
C10 0.0311(17) 0.043(2) 0.0392(19) 0.0081(15) 0.0162(14) -0.0071(16)
C11 0.0296(16) 0.0267(16) 0.0390(18) 0.0150(13) 0.0142(14) 0.0049(13)
C12 0.0386(18) 0.0336(18) 0.0382(18) 0.0076(15) 0.0147(15) 0.0093(15)
N1 0.0217(12) 0.0253(13) 0.0234(12) 0.0007(10) 0.0089(10) 0.0017(10)
N2 0.0266(13) 0.0271(13) 0.0239(12) 0.0034(10) 0.0115(10) 0.0013(10)
O1 0.0178(10) 0.0275(11) 0.0334(12) 0.0019(8) 0.0093(9) 0.0102(9)
O2 0.0263(11) 0.0393(13) 0.0398(13) -0.0008(10) 0.0162(10) 0.0126(10)
O3 0.0389(12) 0.0366(13) 0.0240(11) -0.0018(10) 0.0157(9) 0.0040(9)
O4 0.0296(12) 0.0357(13) 0.0356(12) 0.0075(10) 0.0201(10) 0.0071(10)

loop_
_atom_type_symbol
_atom_type_description
_atom_type_scat_dispersion_real
_atom_type_scat_dispersion_imag
_atom_type_scat_source
C C 0.0033 0.0016 'International Tables Vol C Tables 4.2.6.8 and 6.1.1.4'
H H 0.0000 0.0000 'International Tables Vol C Tables 4.2.6.8 and 6.1.1.4'
N N 0.0061 0.0033 'International Tables Vol C Tables 4.2.6.8 and 6.1.1.4'
O O 0.0106 0.0060 'International Tables Vol C Tables 4.2.6.8 and 6.1.1.4'
Fe Fe 0.3463 0.8444 'International Tables Vol C Tables 4.2.6.8 and 6.1.1.4'

loop_
_geom_angle_atom_site_label_1
_geom_angle_atom_site_label_2
_geom_angle_atom_site_label_3
_geom_angle_site_symmetry_1
_geom_angle_site_symmetry_3
_geom_angle
_geom_angle_publ_flag
O3 Fe O1 . . 99.52(9) n
O3 Fe O4 . 4_576 159.27(9) n
O1 Fe O4 . 4_576 94.99(9) n
O3 Fe O1 . 3_566 113.20(9) n
O1 Fe O1 . 3_566 72.94(9) n
O4 Fe O1 4_576 3_566 85.15(8) n
O3 Fe N1 . 3_566 93.32(9) n
O1 Fe N1 . 3_566 144.64(9) n
O4 Fe N1 4_576 3_566 83.11(9) n
O1 Fe N1 3_566 3_566 71.71(9) n
O3 Fe N2 . 4_576 91.04(9) n
O1 Fe N2 . 4_576 96.12(9) n
O4 Fe N2 4_576 4_576 72.66(8) n
O1 Fe N2 3_566 4_576 154.48(9) n
N1 Fe N2 3_566 4_576 116.57(10) n
O2 C1 O1 . . 126.1(3) n
O2 C1 C2 . . 120.0(3) n
O1 C1 C2 . . 113.9(2) n
N1 C2 C3 . . 121.2(3) n
N1 C2 C1 . . 117.0(3) n
C3 C2 C1 . . 121.8(3) n
C4 C3 C2 . . 121.8(3) n
C4 C3 H3A . . 119.1 n
C2 C3 H3A . . 119.1 n
C5 C4 C3 . . 116.4(3) n
C5 C4 H4A . . 121.8 n
C3 C4 H4A . . 121.8 n
C4 C5 C6 . . 122.2(3) n
C4 C5 H5A . . 118.9 n
C6 C5 H5A . . 118.9 n
N1 C6 C5 . . 121.4(3) n
N1 C6 H6A . . 119.3 n
C5 C6 H6A . . 119.3 n
O4 C7 O3 . . 126.8(3) n
O4 C7 C8 . . 116.4(3) n
O3 C7 C8 . . 116.8(3) n
N2 C8 C12 . . 121.4(3) n
N2 C8 C7 . . 117.1(3) n
C12 C8 C7 . . 121.4(3) n
N2 C9 C10 . . 121.1(3) n
N2 C9 H9A . . 119.5 n
C10 C9 H9A . . 119.5 n
C11 C10 C9 . . 122.5(3) n
C11 C10 H10A . . 118.8 n
C9 C10 H10A . . 118.8 n
C10 C11 C12 . . 115.9(3) n
C10 C11 H11A . . 122.0 n
C12 C11 H11A . . 122.0 n
C11 C12 C8 . . 122.1(3) n
C11 C12 H12A . . 118.9 n
C8 C12 H12A . . 118.9 n
C6 N1 C2 . . 116.9(3) n
C6 N1 Fe . 3_566 128.7(2) n
C2 N1 Fe . 3_566 113.47(19) n
C8 N2 C9 . . 116.9(3) n
C8 N2 Fe . 4_575 113.45(19) n
C9 N2 Fe . 4_575 129.3(2) n
C1 O1 Fe . . 130.27(19) n
C1 O1 Fe . 3_566 118.30(18) n
Fe O1 Fe . 3_566 107.06(9) n
C7 O3 Fe . . 131.8(2) n
C7 O4 Fe . 4_575 120.44(18) n

loop_
_geom_bond_atom_site_label_1
_geom_bond_atom_site_label_2
_geom_bond_site_symmetry_2
_geom_bond_distance
_geom_bond_publ_flag
Fe O3 . 2.119(2) y
Fe O1 . 2.144(2) y
Fe O4 4_576 2.219(2) y
Fe O1 3_566 2.228(2) y
Fe N1 3_566 2.291(3) y
Fe N2 4_576 2.313(3) y
C1 O2 . 1.232(4) n
C1 O1 . 1.283(3) n
C1 C2 . 1.514(4) n
C2 N1 . 1.343(4) n
C2 C3 . 1.388(4) n
C3 C4 . 1.339(4) n
C3 H3A . 0.9300 n
C4 C5 . 1.338(5) n
C4 H4A . 0.9300 n
C5 C6 . 1.379(5) n
C5 H5A . 0.9300 n
C6 N1 . 1.337(4) n
C6 H6A . 0.9300 n
C7 O4 . 1.253(4) n
C7 O3 . 1.255(4) n
C7 C8 . 1.519(4) n
C8 N2 . 1.341(4) n
C8 C12 . 1.376(5) n
C9 N2 . 1.342(4) n
C9 C10 . 1.379(5) n
C9 H9A . 0.9300 n
C10 C11 . 1.338(5) n
C10 H10A . 0.9300 n
C11 C12 . 1.345(5) n
C11 H11A . 0.9300 n
C12 H12A . 0.9300 n
N1 Fe 3_566 2.291(3) n
N2 Fe 4_575 2.313(3) n
O1 Fe 3_566 2.228(2) n
O4 Fe 4_575 2.219(2) n
